data_7157120
loop_
_publ_author_name
'Kie\/lczewska, Urszula'
'Morzycki, Jacek W.'
'R\'arov\'a, Lucie'
'Wojtkielewicz, Agnieszka'

_publ_section_title
;
 The synthesis of solasodine F-homo-analogues.
;
_journal_issue 40
_journal_name_full 'Organic &amp; biomolecular chemistry'
_journal_page_first 9050
_journal_page_last 9058
_journal_paper_doi 10.1039/c9ob01888c
_journal_volume 17
_journal_year 2019
_chemical_absolute_configuration ad
_chemical_formula_moiety 'C36 H49 N O6 S'
_chemical_formula_sum 'C36 H49 N O6 S'
_chemical_formula_weight 623.82
_space_group_crystal_system monoclinic
_space_group_IT_number 4
_space_group_name_Hall 'P 2yb'
_space_group_name_H-M_alt 'P 1 21 1'
_symmetry_space_group_name_Hall 'P 2yb'
_symmetry_space_group_name_H-M 'P 1 21 1'
_atom_sites_solution_hydrogens geom
_audit_creation_date 2019-03-07
_audit_creation_method SHELXL-2016/6
_audit_update_record
;
2019-03-08 deposited with the CCDC.    2019-09-26 downloaded from the CCDC.
;
_cell_angle_alpha 90
_cell_angle_beta 91.6151(6)
_cell_angle_gamma 90
_cell_formula_units_Z 2
_cell_length_a 6.41147(5)
_cell_length_b 9.65864(5)
_cell_length_c 26.39665(13)
_cell_measurement_reflns_used 41677
_cell_measurement_temperature 100(2)
_cell_measurement_theta_max 76.5210
_cell_measurement_theta_min 3.3020
_cell_volume 1633.992(17)
_computing_cell_refinement 'CrysAlis PRO (Agilent Technologies, 2011)'
_computing_data_collection 'CrysAlis PRO (Agilent Technologies, 2011)'
_computing_data_reduction 'CrysAlis PRO (Agilent Technologies, 2011)'
_computing_molecular_graphics 'OLEX2 (Dolomanov <i>et al.</i>, 2009)'
_computing_publication_material 'SHELXL-97 (Sheldrick, 2008)'
_computing_structure_refinement 'SHELXL-2016/6 (Sheldrick, 2016)'
_computing_structure_solution 'SHELXD-2016(Sheldrick, 2016)'
_diffrn_ambient_temperature 100(2)
_diffrn_detector 'CCD plate'
_diffrn_detector_area_resol_mean 10.4052
_diffrn_detector_type Atlas
_diffrn_measured_fraction_theta_full 0.999
_diffrn_measured_fraction_theta_max 0.993
_diffrn_measurement_details
;
List of Runs (angles in degrees, time in seconds):

  # Type    Start    End  Width  t~exp~   \w     \q     \k     \f   Frames
#--------------------------------------------------------------------------
  1  \w    -81.00  26.00   1.00    1.00    --  -41.32  94.00 -30.00  107
  2  \w     -4.00  81.00   1.00    1.00    --   41.32 -94.00-140.00   85
  3  \w     29.00 109.00   1.00    1.00    --  113.00 -94.00-140.00   80
  4  \w    101.00 178.00   1.00    1.00    --  113.00  94.00 -30.00   77
  5  \w   -124.00 -79.00   1.00    1.00    --  -41.32 -99.00   0.00   45
  6  \w   -117.00 -15.00   1.00    1.00    --  -41.32 -38.00  30.00  102
  7  \w     23.00  99.00   1.00    1.00    --   41.32-125.00 120.00   76
  8  \w    100.00 178.00   1.00    1.00    --  113.00 111.00  60.00   78
  9  \w     35.00 116.00   1.00    1.00    --  113.00-111.00-180.00   81
 10  \w     79.00 178.00   1.00    1.00    --  113.00  77.00 -60.00   99
 11  \w     38.00 141.00   1.00    1.00    --  113.00 -45.00-180.00  103
 12  \w     82.00 178.00   1.00    1.00    --  113.00  30.00 120.00   96
 13  \w     83.00 178.00   1.00    1.00    --  113.00  61.00-120.00   95
 14  \w    100.00 178.00   1.00    1.00    --  113.00 111.00 120.00   78
 15  \w     83.00 178.00   1.00    1.00    --  113.00  61.00  30.00   95
 16  \w     35.00 116.00   1.00    1.00    --  113.00-111.00   0.00   81
 17  \w     79.00 178.00   1.00    1.00    --  113.00  77.00 -90.00   99
 18  \w   -120.00  -8.00   1.00    1.00    --  -41.32 -77.00  60.00  112
 19  \w   -124.00 -79.00   1.00    1.00    --  -41.32 -99.00 -60.00   45
 20  \w   -120.00  -8.00   1.00    1.00    --  -41.32 -77.00-120.00  112
 21  \w   -115.00 -12.00   1.00    1.00    --  -41.32 -57.00 120.00  103
 22  \w   -115.00 -12.00   1.00    1.00    --  -41.32 -57.00 -30.00  103
 23  \w     29.00 109.00   1.00    1.00    --  113.00 -95.00  90.00   80
 24  \w     83.00 178.00   1.00    1.00    --  113.00  61.00 120.00   95
 25  \w     79.00 178.00   1.00    1.00    --  113.00  77.00-180.00   99
 26  \w     83.00 178.00   1.00    1.00    --  113.00  61.00-150.00   95
 27  \w     83.00 178.00   1.00    1.00    --  113.00  61.00  60.00   95
 28  \w     85.00 178.00   1.00    1.00    --  113.00  45.00   0.00   93
 29  \w     35.00 116.00   1.00    1.00    --  113.00-111.00  60.00   81
 30  \w     79.00 178.00   1.00    1.00    --  113.00  77.00-120.00   99
 31  \w     79.00 178.00   1.00    1.00    --  113.00  77.00   0.00   99
 32  \w     83.00 178.00   1.00    1.00    --  113.00  61.00 150.00   95
 33  \w   -115.00 -12.00   1.00    1.00    --  -41.32 -57.00-120.00  103
 34  \w   -124.00 -79.00   1.00    1.00    --  -41.32 -99.00 120.00   45
 35  \w   -120.00  -8.00   1.00    1.00    --  -41.32 -77.00-180.00  112
 36  \w   -120.00  -8.00   1.00    1.00    --  -41.32 -77.00 120.00  112
 37  \w      1.00  83.00   1.00    1.00    --   41.32 -99.00-180.00   82
 38  \w     79.00 178.00   1.00    1.00    --  113.00  77.00  90.00   99
 39  \w     83.00 178.00   1.00    1.00    --  113.00  61.00   0.00   95
 40  \w     79.00 178.00   1.00    1.00    --  113.00  77.00 150.00   99
 41  \w     83.00 178.00   1.00    1.00    --  113.00  61.00-180.00   95
 42  \w     79.00 178.00   1.00    1.00    --  113.00  77.00 120.00   99
 43  \w     85.00 178.00   1.00    1.00    --  113.00  45.00  60.00   93
 44  \w     79.00 178.00   1.00    1.00    --  113.00  77.00-150.00   99
 45  \w     83.00 178.00   1.00    1.00    --  113.00  61.00 -60.00   95
 46  \w    100.00 178.00   1.00    1.00    --  113.00 111.00-120.00   78
 47  \w     83.00 178.00   1.00    1.00    --  113.00  61.00 -30.00   95
 48  \w   -117.00 -15.00   1.00    1.00    --  -41.32 -38.00-180.00  102
 49  \w   -124.00 -79.00   1.00    1.00    --  -41.32 -99.00  30.00   45
 50  \w   -120.00  -8.00   1.00    1.00    --  -41.32 -77.00 -30.00  112
 51  \w   -124.00 -79.00   1.00    1.00    --  -41.32 -99.00-120.00   45
 52  \w   -117.00 -15.00   1.00    1.00    --  -41.32 -38.00 120.00  102
 53  \w     83.00 178.00   1.00    1.00    --  113.00  61.00 -90.00   95
 54  \w     85.00 178.00   1.00    1.00    --  113.00  45.00-120.00   93
 55  \w     83.00 178.00   1.00    1.00    --  113.00  61.00  90.00   95
 56  \w     35.00 116.00   1.00    1.00    --  113.00-111.00-150.00   81
 57  \w     79.00 178.00   1.00    1.00    --  113.00  77.00  30.00   99
 58  \w     79.00 178.00   1.00    1.00    --  113.00  77.00 -30.00   99
 59  \w     85.00 178.00   1.00    1.00    --  113.00  45.00 -30.00   93
 60  \w     29.00 109.00   1.00    1.00    --  113.00 -95.00  60.00   80
 61  \w     85.00 178.00   1.00    1.00    --  113.00  45.00-180.00   93
 62  \w     79.00 178.00   1.00    1.00    --  113.00  77.00  60.00   99
 63  \w   -117.00 -15.00   1.00    1.00    --  -41.32 -38.00-150.00  102
 64  \w   -115.00 -12.00   1.00    1.00    --  -41.32 -57.00 150.00  103
 65  \w   -120.00  -8.00   1.00    1.00    --  -41.32 -77.00 -60.00  112
 66  \w   -117.00 -15.00   1.00    1.00    --  -41.32 -38.00 -60.00  102
 67  \w     23.00  99.00   1.00    1.00    --   41.32-125.00 -60.00   76
 68  \w     85.00 178.00   1.00    1.00    --  113.00  45.00  90.00   93
 69  \w     82.00 178.00   1.00    1.00    --  113.00  30.00-180.00   96
 70  \w     85.00 178.00   1.00    1.00    --  113.00  45.00 -90.00   93
 71  \w     85.00 178.00   1.00    1.00    --  113.00  45.00 150.00   93
 72  \w     85.00 178.00   1.00    1.00    --  113.00  45.00 120.00   93
 73  \w     85.00 178.00   1.00    1.00    --  113.00  45.00 -60.00   93
 74  \w     82.00 178.00   1.00    1.00    --  113.00  30.00-150.00   96
 75  \w     85.00 178.00   1.00    1.00    --  113.00  45.00-150.00   93
;
_diffrn_measurement_device 'four-circle diffractometer'
_diffrn_measurement_device_type 'SuperNova, Dual, Cu at zero, Atlas'
_diffrn_measurement_method '\w scans'
_diffrn_orient_matrix_type 'CrysAlisPro convention (1999,Acta A55,543-557)'
_diffrn_orient_matrix_UB_11 -0.0217679000
_diffrn_orient_matrix_UB_12 -0.0114433000
_diffrn_orient_matrix_UB_13 -0.0581157000
_diffrn_orient_matrix_UB_21 -0.0899186000
_diffrn_orient_matrix_UB_22 0.1478295000
_diffrn_orient_matrix_UB_23 -0.0025379000
_diffrn_orient_matrix_UB_31 0.2218806000
_diffrn_orient_matrix_UB_32 0.0587878000
_diffrn_orient_matrix_UB_33 -0.0049431000
_diffrn_radiation_monochromator mirror
_diffrn_radiation_probe x-ray
_diffrn_radiation_type CuK\a
_diffrn_radiation_wavelength 1.54184
_diffrn_reflns_av_R_equivalents 0.0494
_diffrn_reflns_av_unetI/netI 0.0195
_diffrn_reflns_Laue_measured_fraction_full 0.999
_diffrn_reflns_Laue_measured_fraction_max 0.993
_diffrn_reflns_limit_h_max 8
_diffrn_reflns_limit_h_min -7
_diffrn_reflns_limit_k_max 12
_diffrn_reflns_limit_k_min -12
_diffrn_reflns_limit_l_max 33
_diffrn_reflns_limit_l_min -33
_diffrn_reflns_number 66747
_diffrn_reflns_point_group_measured_fraction_full 0.999
_diffrn_reflns_point_group_measured_fraction_max 0.991
_diffrn_reflns_theta_full 67.684
_diffrn_reflns_theta_max 76.721
_diffrn_reflns_theta_min 3.350
_diffrn_source 'micro-focus sealed X-ray tube'
_diffrn_source_type 'SuperNova (Cu) X-ray Source'
_exptl_absorpt_coefficient_mu 1.253
_exptl_absorpt_correction_T_max 1.00000
_exptl_absorpt_correction_T_min 0.70353
_exptl_absorpt_correction_type multi-scan
_exptl_absorpt_process_details
;
CrysAlisPro 1.171.38.46 (Rigaku Oxford Diffraction, 2015)
Empirical absorption correction using spherical harmonics,
 implemented in SCALE3 ABSPACK scaling algorithm.
;
_exptl_crystal_colour colourless
_exptl_crystal_density_diffrn 1.268
_exptl_crystal_description prism
_exptl_crystal_F_000 672
_exptl_crystal_size_max 0.45
_exptl_crystal_size_mid 0.22
_exptl_crystal_size_min 0.06
_refine_diff_density_max 0.354
_refine_diff_density_min -0.379
_refine_diff_density_rms 0.042
_refine_ls_abs_structure_details
;
 Flack x determined using 3115 quotients [(I+)-(I-)]/[(I+)+(I-)]
 (Parsons, Flack and Wagner, Acta Cryst. B69 (2013) 249-259).
;
_refine_ls_abs_structure_Flack -0.011(9)
_refine_ls_extinction_coef 0.0037(5)
_refine_ls_extinction_expression Fc^*^=kFc[1+0.001xFc^2^\l^3^/sin(2\q)]^-1/4^
_refine_ls_extinction_method 'SHELXL-2016/6 (Sheldrick 2016)'
_refine_ls_goodness_of_fit_ref 1.042
_refine_ls_hydrogen_treatment constr
_refine_ls_matrix_type full
_refine_ls_number_parameters 403
_refine_ls_number_reflns 6829
_refine_ls_number_restraints 1
_refine_ls_restrained_S_all 1.042
_refine_ls_R_factor_all 0.0340
_refine_ls_R_factor_gt 0.0334
_refine_ls_shift/su_max 0.001
_refine_ls_shift/su_mean 0.000
_refine_ls_structure_factor_coef Fsqd
_refine_ls_weighting_details 'w=1/[\s^2^(Fo^2^)+(0.0620P)^2^+0.3797P] where P=(Fo^2^+2Fc^2^)/3'
_refine_ls_weighting_scheme calc
_refine_ls_wR_factor_gt 0.0902
_refine_ls_wR_factor_ref 0.0908
_reflns_Friedel_coverage 0.880
_reflns_Friedel_fraction_full 1.000
_reflns_Friedel_fraction_max 0.988
_reflns_number_gt 6751
_reflns_number_total 6829
_reflns_threshold_expression 'I > 2\s(I)'
_cod_data_source_file c9ob01888c2.cif
_cod_data_source_block uk
_cod_depositor_comments 'Adding full bibliography for 7157119--7157120.cif.'
_cod_database_code 7157120
_shelx_shelxl_version_number 2016/6

loop_
_space_group_symop_operation_xyz
'x, y, z'
'-x, y+1/2, -z'

loop_
_atom_site_label
_atom_site_type_symbol
_atom_site_fract_x
_atom_site_fract_y
_atom_site_fract_z
_atom_site_U_iso_or_equiv
_atom_site_adp_type
_atom_site_occupancy
_atom_site_site_symmetry_order
_atom_site_calc_flag
_atom_site_refinement_flags_posn
_atom_site_refinement_flags_adp
S30 S 0.36963(8) 0.56566(5) 1.10674(2) 0.02037(13) Uani 1 1 d . .
O2 O 0.8262(2) 0.44729(16) 0.41610(5) 0.0182(3) Uani 1 1 d . .
O1 O 0.5604(2) 0.59736(14) 0.83891(5) 0.0168(3) Uani 1 1 d . .
O3 O 0.5228(2) 0.47183(18) 0.37182(5) 0.0225(3) Uani 1 1 d . .
O5 O 0.4676(3) 0.59462(19) 1.05408(6) 0.0277(4) Uani 1 1 d . .
O5A O 0.5167(3) 0.6005(2) 1.14616(6) 0.0328(4) Uani 1 1 d . .
O5B O 0.1738(3) 0.6349(2) 1.10427(7) 0.0338(4) Uani 1 1 d . .
N1 N 0.1336(3) 0.7213(2) 0.89449(7) 0.0287(4) Uani 1 1 d . .
C7B C 1.0519(3) 0.5019(2) 0.33135(8) 0.0179(4) Uani 1 1 d . .
H7B H 1.120699 0.504880 0.363688 0.022 Uiso 1 1 calc R U
C2B C 0.8401(3) 0.4709(2) 0.32726(7) 0.0174(4) Uani 1 1 d . .
C1B C 0.7098(3) 0.4619(2) 0.37293(7) 0.0175(4) Uani 1 1 d . .
C10 C 0.6401(3) 0.4063(2) 0.57250(7) 0.0144(4) Uani 1 1 d . .
C19 C 0.7675(3) 0.2758(2) 0.58665(8) 0.0190(4) Uani 1 1 d . .
H19A H 0.867789 0.256914 0.560188 0.028 Uiso 1 1 calc R U
H19B H 0.673027 0.196669 0.589735 0.028 Uiso 1 1 calc R U
H19C H 0.842552 0.290936 0.619033 0.028 Uiso 1 1 calc R U
C22A C 0.2455(3) 0.6363(2) 0.88171(7) 0.0197(4) Uani 1 1 d . .
C13 C 0.4155(3) 0.4474(2) 0.72795(7) 0.0154(4) Uani 1 1 d . .
C2 C 0.5905(3) 0.3408(2) 0.47773(7) 0.0184(4) Uani 1 1 d . .
H2A H 0.683157 0.259299 0.481652 0.022 Uiso 1 1 calc R U
H2B H 0.483455 0.320173 0.451021 0.022 Uiso 1 1 calc R U
C6B C 1.1622(4) 0.5286(2) 0.28781(8) 0.0225(4) Uani 1 1 d . .
H6B H 1.306304 0.551335 0.290439 0.027 Uiso 1 1 calc R U
C20 C 0.2903(3) 0.4354(2) 0.82345(7) 0.0176(4) Uani 1 1 d . .
H20 H 0.375726 0.349152 0.820814 0.021 Uiso 1 1 calc R U
C8 C 0.6584(3) 0.5297(2) 0.65831(7) 0.0148(4) Uani 1 1 d . .
H8 H 0.768226 0.461807 0.669389 0.018 Uiso 1 1 calc R U
C23 C 0.4900(3) 0.4503(2) 0.90975(7) 0.0181(4) Uani 1 1 d . .
H23A H 0.599506 0.386872 0.897793 0.022 Uiso 1 1 calc R U
H23B H 0.379270 0.392856 0.924586 0.022 Uiso 1 1 calc R U
C3 C 0.7161(3) 0.4671(2) 0.46320(7) 0.0166(4) Uani 1 1 d . .
H3 H 0.620759 0.548590 0.459534 0.020 Uiso 1 1 calc R U
C5 C 0.7900(3) 0.5185(2) 0.55506(7) 0.0165(4) Uani 1 1 d . .
C14 C 0.5322(3) 0.5698(2) 0.70399(7) 0.0154(4) Uani 1 1 d . .
H14 H 0.422855 0.636142 0.691396 0.018 Uiso 1 1 calc R U
C24 C 0.5848(4) 0.5434(2) 0.95126(7) 0.0214(4) Uani 1 1 d . .
H24A H 0.475784 0.606922 0.963378 0.026 Uiso 1 1 calc R U
H24B H 0.696522 0.600394 0.936686 0.026 Uiso 1 1 calc R U
C1 C 0.4854(3) 0.3726(2) 0.52810(7) 0.0166(4) Uani 1 1 d . .
H1A H 0.400051 0.291722 0.537618 0.020 Uiso 1 1 calc R U
H1B H 0.389900 0.452162 0.522968 0.020 Uiso 1 1 calc R U
C15 C 0.6437(3) 0.6400(2) 0.74951(7) 0.0182(4) Uani 1 1 d . .
H15A H 0.769659 0.587756 0.760694 0.022 Uiso 1 1 calc R U
H15B H 0.683543 0.736430 0.741523 0.022 Uiso 1 1 calc R U
C6 C 0.8418(3) 0.6283(2) 0.58318(7) 0.0188(4) Uani 1 1 d . .
H6 H 0.934435 0.693896 0.569180 0.023 Uiso 1 1 calc R U
C22 C 0.3970(3) 0.5288(2) 0.86422(7) 0.0165(4) Uani 1 1 d . .
C9 C 0.5136(3) 0.4602(2) 0.61797(7) 0.0151(4) Uani 1 1 d . .
H9 H 0.419187 0.534424 0.604236 0.018 Uiso 1 1 calc R U
C4 C 0.8836(3) 0.4982(2) 0.50350(7) 0.0186(4) Uani 1 1 d . .
H4A H 0.984683 0.420765 0.505233 0.022 Uiso 1 1 calc R U
H4B H 0.959978 0.582998 0.494013 0.022 Uiso 1 1 calc R U
C3B C 0.7416(4) 0.4603(3) 0.27957(8) 0.0233(4) Uani 1 1 d . .
H3B H 0.598185 0.436033 0.276759 0.028 Uiso 1 1 calc R U
C4B C 0.8537(4) 0.4852(3) 0.23623(8) 0.0281(5) Uani 1 1 d . .
H4BA H 0.787340 0.476990 0.203736 0.034 Uiso 1 1 calc R U
C25 C 0.6760(3) 0.4611(2) 0.99651(7) 0.0206(4) Uani 1 1 d . .
H25 H 0.583410 0.379582 1.002311 0.025 Uiso 1 1 calc R U
C26 C 0.6816(4) 0.5486(3) 1.04423(8) 0.0242(5) Uani 1 1 d . .
H26A H 0.737121 0.493525 1.073228 0.029 Uiso 1 1 calc R U
H26B H 0.773463 0.629760 1.039747 0.029 Uiso 1 1 calc R U
C7 C 0.7646(3) 0.6562(2) 0.63542(7) 0.0185(4) Uani 1 1 d . .
H7A H 0.664371 0.734099 0.633830 0.022 Uiso 1 1 calc R U
H7C H 0.883814 0.684216 0.657780 0.022 Uiso 1 1 calc R U
C16 C 0.4752(3) 0.6354(2) 0.78944(7) 0.0171(4) Uani 1 1 d . .
H16 H 0.402063 0.726613 0.791189 0.020 Uiso 1 1 calc R U
C5B C 1.0623(4) 0.5220(3) 0.24043(8) 0.0266(5) Uani 1 1 d . .
H5B H 1.137259 0.542910 0.210855 0.032 Uiso 1 1 calc R U
C17 C 0.3181(3) 0.5191(2) 0.77425(7) 0.0158(4) Uani 1 1 d . .
H17 H 0.181581 0.561733 0.763613 0.019 Uiso 1 1 calc R U
C27 C 0.8953(4) 0.4073(3) 0.98672(9) 0.0289(5) Uani 1 1 d . .
H27A H 0.893293 0.353621 0.955204 0.043 Uiso 1 1 calc R U
H27B H 0.942139 0.348103 1.014959 0.043 Uiso 1 1 calc R U
H27C H 0.991134 0.485733 0.983703 0.043 Uiso 1 1 calc R U
C12 C 0.2583(3) 0.3928(2) 0.68802(8) 0.0202(4) Uani 1 1 d . .
H12A H 0.155734 0.466174 0.679202 0.024 Uiso 1 1 calc R U
H12B H 0.181690 0.313114 0.701997 0.024 Uiso 1 1 calc R U
C18 C 0.5663(3) 0.3311(2) 0.74499(8) 0.0198(4) Uani 1 1 d . .
H18A H 0.656446 0.306785 0.716973 0.030 Uiso 1 1 calc R U
H18B H 0.486038 0.249632 0.754876 0.030 Uiso 1 1 calc R U
H18C H 0.652368 0.363066 0.773958 0.030 Uiso 1 1 calc R U
C21 C 0.0676(4) 0.3919(3) 0.83400(8) 0.0254(5) Uani 1 1 d . .
H21A H 0.064630 0.343835 0.866664 0.038 Uiso 1 1 calc R U
H21B H 0.016355 0.329758 0.807075 0.038 Uiso 1 1 calc R U
H21C H -0.021642 0.474185 0.835058 0.038 Uiso 1 1 calc R U
C11 C 0.3711(3) 0.3475(2) 0.64009(8) 0.0218(4) Uani 1 1 d . .
H11A H 0.265422 0.320482 0.613868 0.026 Uiso 1 1 calc R U
H11B H 0.456631 0.264666 0.648249 0.026 Uiso 1 1 calc R U
C1A C 0.3294(4) 0.3873(3) 1.10717(12) 0.0379(6) Uani 1 1 d . .
H1AA H 0.237973 0.361342 1.078341 0.057 Uiso 1 1 calc R U
H1AB H 0.263953 0.360546 1.138816 0.057 Uiso 1 1 calc R U
H1AC H 0.463644 0.339661 1.104595 0.057 Uiso 1 1 calc R U

loop_
_atom_site_aniso_label
_atom_site_aniso_U_11
_atom_site_aniso_U_22
_atom_site_aniso_U_33
_atom_site_aniso_U_23
_atom_site_aniso_U_13
_atom_site_aniso_U_12
S30 0.0260(3) 0.0169(2) 0.0183(2) -0.00105(18) 0.00345(18) 0.00174(19)
O2 0.0175(7) 0.0245(8) 0.0128(6) 0.0010(5) 0.0030(5) 0.0011(6)
O1 0.0182(7) 0.0188(7) 0.0134(6) 0.0006(5) 0.0011(5) -0.0008(5)
O3 0.0165(7) 0.0309(8) 0.0200(7) 0.0012(6) 0.0023(5) -0.0001(6)
O5 0.0296(9) 0.0373(10) 0.0165(7) 0.0022(6) 0.0041(6) 0.0115(7)
O5A 0.0415(10) 0.0388(11) 0.0181(7) -0.0069(7) -0.0010(7) -0.0059(8)
O5B 0.0379(10) 0.0293(9) 0.0349(9) 0.0025(7) 0.0106(7) 0.0131(8)
N1 0.0261(10) 0.0306(10) 0.0296(10) -0.0062(8) 0.0030(8) 0.0069(8)
C7B 0.0189(10) 0.0162(9) 0.0187(9) 0.0003(7) 0.0020(7) 0.0003(7)
C2B 0.0205(10) 0.0162(9) 0.0156(8) -0.0004(7) 0.0026(7) 0.0013(8)
C1B 0.0197(10) 0.0165(9) 0.0164(9) 0.0000(7) 0.0022(7) 0.0000(8)
C10 0.0124(9) 0.0162(9) 0.0147(8) -0.0006(7) 0.0019(7) -0.0005(7)
C19 0.0190(10) 0.0189(10) 0.0191(9) 0.0018(7) 0.0040(8) 0.0027(8)
C22A 0.0192(10) 0.0223(10) 0.0175(9) -0.0001(8) 0.0012(7) -0.0003(9)
C13 0.0118(9) 0.0179(10) 0.0167(8) -0.0014(7) 0.0026(7) -0.0015(7)
C2 0.0193(10) 0.0201(9) 0.0159(9) -0.0017(7) 0.0022(7) -0.0034(8)
C6B 0.0216(11) 0.0207(10) 0.0256(10) 0.0018(8) 0.0058(8) -0.0003(8)
C20 0.0200(10) 0.0177(9) 0.0151(8) -0.0001(7) 0.0015(7) -0.0006(8)
C8 0.0131(9) 0.0159(9) 0.0155(8) 0.0003(7) 0.0017(7) -0.0020(7)
C23 0.0228(10) 0.0170(10) 0.0147(8) 0.0012(7) 0.0008(7) 0.0006(8)
C3 0.0160(9) 0.0207(9) 0.0134(8) -0.0006(7) 0.0041(7) -0.0002(8)
C5 0.0155(9) 0.0195(9) 0.0146(8) 0.0021(7) 0.0015(7) -0.0009(7)
C14 0.0154(9) 0.0160(8) 0.0148(8) -0.0003(8) 0.0023(7) -0.0003(8)
C24 0.0288(11) 0.0205(11) 0.0150(9) -0.0006(8) -0.0015(8) 0.0010(8)
C1 0.0145(9) 0.0206(9) 0.0146(9) -0.0012(7) 0.0025(7) -0.0036(7)
C15 0.0204(10) 0.0185(9) 0.0159(9) -0.0008(8) 0.0029(7) -0.0042(8)
C6 0.0191(10) 0.0195(9) 0.0179(9) 0.0036(8) 0.0029(7) -0.0042(8)
C22 0.0177(10) 0.0181(10) 0.0139(8) 0.0000(7) 0.0024(7) 0.0016(8)
C9 0.0121(9) 0.0183(9) 0.0149(8) -0.0006(7) 0.0015(7) -0.0008(8)
C4 0.0154(10) 0.0245(10) 0.0160(9) -0.0002(7) 0.0037(7) -0.0045(8)
C3B 0.0208(10) 0.0302(11) 0.0188(9) -0.0024(8) 0.0003(8) 0.0019(9)
C4B 0.0323(13) 0.0370(13) 0.0151(9) -0.0008(9) 0.0010(9) 0.0037(10)
C25 0.0238(11) 0.0226(10) 0.0155(9) 0.0013(8) 0.0014(8) 0.0026(9)
C26 0.0243(11) 0.0310(12) 0.0173(9) -0.0010(9) 0.0003(7) 0.0036(9)
C7 0.0214(10) 0.0182(10) 0.0161(9) -0.0008(7) 0.0021(7) -0.0048(8)
C16 0.0214(10) 0.0166(9) 0.0131(8) 0.0009(7) -0.0003(7) 0.0011(8)
C5B 0.0326(12) 0.0282(11) 0.0196(10) 0.0034(8) 0.0097(9) 0.0033(9)
C17 0.0144(9) 0.0178(9) 0.0153(8) 0.0000(7) 0.0026(7) 0.0009(7)
C27 0.0297(13) 0.0375(13) 0.0197(10) -0.0005(9) 0.0014(9) 0.0077(10)
C12 0.0143(10) 0.0302(11) 0.0162(9) -0.0032(8) 0.0032(7) -0.0060(8)
C18 0.0195(11) 0.0173(9) 0.0229(10) 0.0020(8) 0.0051(8) 0.0011(8)
C21 0.0255(12) 0.0307(12) 0.0202(10) 0.0017(8) 0.0025(8) -0.0080(9)
C11 0.0207(11) 0.0278(11) 0.0172(9) -0.0054(8) 0.0052(8) -0.0088(9)
C1A 0.0281(13) 0.0192(11) 0.0664(19) -0.0003(11) 0.0037(12) -0.0017(10)

loop_
_atom_type_symbol
_atom_type_description
_atom_type_scat_dispersion_real
_atom_type_scat_dispersion_imag
_atom_type_scat_source
C C 0.0181 0.0091 'International Tables Vol C Tables 4.2.6.8 and 6.1.1.4'
H H 0.0000 0.0000 'International Tables Vol C Tables 4.2.6.8 and 6.1.1.4'
O O 0.0492 0.0322 'International Tables Vol C Tables 4.2.6.8 and 6.1.1.4'
S S 0.3331 0.5567 'International Tables Vol C Tables 4.2.6.8 and 6.1.1.4'
N N 0.0311 0.0180 'International Tables Vol C Tables 4.2.6.8 and 6.1.1.4'

loop_
_geom_angle_atom_site_label_1
_geom_angle_atom_site_label_2
_geom_angle_atom_site_label_3
_geom_angle
O5B S30 O5A 119.20(12)
O5B S30 O5 104.54(10)
O5A S30 O5 109.40(11)
O5B S30 C1A 109.54(13)
O5A S30 C1A 108.89(13)
O5 S30 C1A 104.21(13)
C1B O2 C3 115.83(15)
C22 O1 C16 106.12(14)
C26 O5 S30 120.11(14)
C6B C7B C2B 119.58(19)
C6B C7B H7B 120.2
C2B C7B H7B 120.2
C7B C2B C3B 120.07(19)
C7B C2B C1B 121.22(18)
C3B C2B C1B 118.44(19)
O3 C1B O2 123.72(18)
O3 C1B C2B 123.90(19)
O2 C1B C2B 112.32(17)
C5 C10 C19 108.62(16)
C5 C10 C1 108.42(15)
C19 C10 C1 109.57(16)
C5 C10 C9 109.92(16)
C19 C10 C9 111.73(16)
C1 C10 C9 108.51(15)
C10 C19 H19A 109.5
C10 C19 H19B 109.5
H19A C19 H19B 109.5
C10 C19 H19C 109.5
H19A C19 H19C 109.5
H19B C19 H19C 109.5
N1 C22A C22 178.0(2)
C12 C13 C18 110.19(17)
C12 C13 C14 107.39(16)
C18 C13 C14 111.71(16)
C12 C13 C17 115.11(16)
C18 C13 C17 111.03(16)
C14 C13 C17 101.05(15)
C3 C2 C1 107.87(17)
C3 C2 H2A 110.1
C1 C2 H2A 110.1
C3 C2 H2B 110.1
C1 C2 H2B 110.1
H2A C2 H2B 108.4
C7B C6B C5B 120.2(2)
C7B C6B H6B 119.9
C5B C6B H6B 119.9
C21 C20 C17 115.42(17)
C21 C20 C22 115.57(17)
C17 C20 C22 102.73(16)
C21 C20 H20 107.6
C17 C20 H20 107.6
C22 C20 H20 107.6
C14 C8 C7 111.23(17)
C14 C8 C9 109.54(15)
C7 C8 C9 109.87(15)
C14 C8 H8 108.7
C7 C8 H8 108.7
C9 C8 H8 108.7
C22 C23 C24 114.20(17)
C22 C23 H23A 108.7
C24 C23 H23A 108.7
C22 C23 H23B 108.7
C24 C23 H23B 108.7
H23A C23 H23B 107.6
O2 C3 C2 112.53(16)
O2 C3 C4 105.85(15)
C2 C3 C4 110.60(16)
O2 C3 H3 109.3
C2 C3 H3 109.3
C4 C3 H3 109.3
C6 C5 C4 120.31(19)
C6 C5 C10 123.12(18)
C4 C5 C10 116.55(17)
C8 C14 C15 119.07(16)
C8 C14 C13 113.87(17)
C15 C14 C13 103.73(15)
C8 C14 H14 106.5
C15 C14 H14 106.5
C13 C14 H14 106.5
C23 C24 C25 112.78(17)
C23 C24 H24A 109.0
C25 C24 H24A 109.0
C23 C24 H24B 109.0
C25 C24 H24B 109.0
H24A C24 H24B 107.8
C2 C1 C10 114.18(17)
C2 C1 H1A 108.7
C10 C1 H1A 108.7
C2 C1 H1B 108.7
C10 C1 H1B 108.7
H1A C1 H1B 107.6
C16 C15 C14 101.74(16)
C16 C15 H15A 111.4
C14 C15 H15A 111.4
C16 C15 H15B 111.4
C14 C15 H15B 111.4
H15A C15 H15B 109.3
C5 C6 C7 124.81(18)
C5 C6 H6 117.6
C7 C6 H6 117.6
O1 C22 C22A 108.23(16)
O1 C22 C23 108.92(16)
C22A C22 C23 110.03(16)
O1 C22 C20 105.16(15)
C22A C22 C20 109.86(17)
C23 C22 C20 114.36(17)
C11 C9 C8 113.27(16)
C11 C9 C10 112.46(17)
C8 C9 C10 111.14(15)
C11 C9 H9 106.5
C8 C9 H9 106.5
C10 C9 H9 106.5
C5 C4 C3 111.38(16)
C5 C4 H4A 109.4
C3 C4 H4A 109.4
C5 C4 H4B 109.4
C3 C4 H4B 109.4
H4A C4 H4B 108.0
C4B C3B C2B 119.9(2)
C4B C3B H3B 120.0
C2B C3B H3B 120.0
C5B C4B C3B 119.9(2)
C5B C4B H4BA 120.0
C3B C4B H4BA 120.0
C26 C25 C27 109.25(18)
C26 C25 C24 110.90(18)
C27 C25 C24 112.09(18)
C26 C25 H25 108.2
C27 C25 H25 108.2
C24 C25 H25 108.2
O5 C26 C25 108.35(18)
O5 C26 H26A 110.0
C25 C26 H26A 110.0
O5 C26 H26B 110.0
C25 C26 H26B 110.0
H26A C26 H26B 108.4
C6 C7 C8 112.40(16)
C6 C7 H7A 109.1
C8 C7 H7A 109.1
C6 C7 H7C 109.1
C8 C7 H7C 109.1
H7A C7 H7C 107.9
O1 C16 C15 111.88(16)
O1 C16 C17 105.95(15)
C15 C16 C17 107.97(15)
O1 C16 H16 110.3
C15 C16 H16 110.3
C17 C16 H16 110.3
C4B C5B C6B 120.2(2)
C4B C5B H5B 119.9
C6B C5B H5B 119.9
C20 C17 C13 119.14(17)
C20 C17 C16 104.52(15)
C13 C17 C16 104.67(16)
C20 C17 H17 109.3
C13 C17 H17 109.3
C16 C17 H17 109.3
C25 C27 H27A 109.5
C25 C27 H27B 109.5
H27A C27 H27B 109.5
C25 C27 H27C 109.5
H27A C27 H27C 109.5
H27B C27 H27C 109.5
C13 C12 C11 110.39(16)
C13 C12 H12A 109.6
C11 C12 H12A 109.6
C13 C12 H12B 109.6
C11 C12 H12B 109.6
H12A C12 H12B 108.1
C13 C18 H18A 109.5
C13 C18 H18B 109.5
H18A C18 H18B 109.5
C13 C18 H18C 109.5
H18A C18 H18C 109.5
H18B C18 H18C 109.5
C20 C21 H21A 109.5
C20 C21 H21B 109.5
H21A C21 H21B 109.5
C20 C21 H21C 109.5
H21A C21 H21C 109.5
H21B C21 H21C 109.5
C12 C11 C9 114.01(18)
C12 C11 H11A 108.7
C9 C11 H11A 108.7
C12 C11 H11B 108.7
C9 C11 H11B 108.7
H11A C11 H11B 107.6
S30 C1A H1AA 109.5
S30 C1A H1AB 109.5
H1AA C1A H1AB 109.5
S30 C1A H1AC 109.5
H1AA C1A H1AC 109.5
H1AB C1A H1AC 109.5

loop_
_geom_bond_atom_site_label_1
_geom_bond_atom_site_label_2
_geom_bond_distance
S30 O5B 1.4220(19)
S30 O5A 1.4246(18)
S30 O5 1.5666(16)
S30 C1A 1.742(3)
O2 C1B 1.352(2)
O2 C3 1.459(2)
O1 C22 1.422(2)
O1 C16 1.449(2)
O3 C1B 1.203(3)
O5 C26 1.472(3)
N1 C22A 1.147(3)
C7B C6B 1.390(3)
C7B C2B 1.392(3)
C7B H7B 0.9500
C2B C3B 1.396(3)
C2B C1B 1.488(3)
C10 C5 1.528(3)
C10 C19 1.542(3)
C10 C1 1.548(3)
C10 C9 1.557(3)
C19 H19A 0.9800
C19 H19B 0.9800
C19 H19C 0.9800
C22A C22 1.503(3)
C13 C12 1.531(3)
C13 C18 1.541(3)
C13 C14 1.544(3)
C13 C17 1.551(3)
C2 C3 1.517(3)
C2 C1 1.538(3)
C2 H2A 0.9900
C2 H2B 0.9900
C6B C5B 1.391(3)
C6B H6B 0.9500
C20 C21 1.522(3)
C20 C17 1.545(3)
C20 C22 1.549(3)
C20 H20 1.0000
C8 C14 1.521(3)
C8 C7 1.531(3)
C8 C9 1.546(3)
C8 H8 1.0000
C23 C22 1.528(3)
C23 C24 1.530(3)
C23 H23A 0.9900
C23 H23B 0.9900
C3 C4 1.520(3)
C3 H3 1.0000
C5 C6 1.331(3)
C5 C4 1.516(3)
C14 C15 1.538(3)
C14 H14 1.0000
C24 C25 1.537(3)
C24 H24A 0.9900
C24 H24B 0.9900
C1 H1A 0.9900
C1 H1B 0.9900
C15 C16 1.531(3)
C15 H15A 0.9900
C15 H15B 0.9900
C6 C7 1.502(3)
C6 H6 0.9500
C9 C11 1.546(3)
C9 H9 1.0000
C4 H4A 0.9900
C4 H4B 0.9900
C3B C4B 1.389(3)
C3B H3B 0.9500
C4B C5B 1.385(4)
C4B H4BA 0.9500
C25 C26 1.517(3)
C25 C27 1.528(3)
C25 H25 1.0000
C26 H26A 0.9900
C26 H26B 0.9900
C7 H7A 0.9900
C7 H7C 0.9900
C16 C17 1.554(3)
C16 H16 1.0000
C5B H5B 0.9500
C17 H17 1.0000
C27 H27A 0.9800
C27 H27B 0.9800
C27 H27C 0.9800
C12 C11 1.538(3)
C12 H12A 0.9900
C12 H12B 0.9900
C18 H18A 0.9800
C18 H18B 0.9800
C18 H18C 0.9800
C21 H21A 0.9800
C21 H21B 0.9800
C21 H21C 0.9800
C11 H11A 0.9900
C11 H11B 0.9900
C1A H1AA 0.9800
C1A H1AB 0.9800
C1A H1AC 0.9800

loop_
_geom_torsion_atom_site_label_1
_geom_torsion_atom_site_label_2
_geom_torsion_atom_site_label_3
_geom_torsion_atom_site_label_4
_geom_torsion
O5B S30 O5 C26 174.68(18)
O5A S30 O5 C26 46.0(2)
C1A S30 O5 C26 -70.4(2)
C6B C7B C2B C3B 3.0(3)
C6B C7B C2B C1B -171.00(19)
C3 O2 C1B O3 -9.9(3)
C3 O2 C1B C2B 167.49(17)
C7B C2B C1B O3 159.7(2)
C3B C2B C1B O3 -14.4(3)
C7B C2B C1B O2 -17.7(3)
C3B C2B C1B O2 168.26(19)
C2B C7B C6B C5B -1.0(3)
C1B O2 C3 C2 79.3(2)
C1B O2 C3 C4 -159.78(17)
C1 C2 C3 O2 178.95(16)
C1 C2 C3 C4 60.8(2)
C19 C10 C5 C6 -106.1(2)
C1 C10 C5 C6 134.9(2)
C9 C10 C5 C6 16.5(3)
C19 C10 C5 C4 72.8(2)
C1 C10 C5 C4 -46.2(2)
C9 C10 C5 C4 -164.71(17)
C7 C8 C14 C15 -58.8(2)
C9 C8 C14 C15 179.51(17)
C7 C8 C14 C13 178.27(16)
C9 C8 C14 C13 56.6(2)
C12 C13 C14 C8 -62.7(2)
C18 C13 C14 C8 58.2(2)
C17 C13 C14 C8 176.35(16)
C12 C13 C14 C15 166.37(16)
C18 C13 C14 C15 -72.69(19)
C17 C13 C14 C15 45.42(18)
C22 C23 C24 C25 179.77(17)
C3 C2 C1 C10 -59.8(2)
C5 C10 C1 C2 51.2(2)
C19 C10 C1 C2 -67.2(2)
C9 C10 C1 C2 170.52(17)
C8 C14 C15 C16 -169.27(17)
C13 C14 C15 C16 -41.50(19)
C4 C5 C6 C7 -177.78(19)
C10 C5 C6 C7 1.0(3)
C16 O1 C22 C22A -76.34(18)
C16 O1 C22 C23 164.04(15)
C16 O1 C22 C20 41.04(19)
C24 C23 C22 O1 65.8(2)
C24 C23 C22 C22A -52.7(2)
C24 C23 C22 C20 -176.88(17)
C21 C20 C22 O1 -158.35(17)
C17 C20 C22 O1 -31.8(2)
C21 C20 C22 C22A -42.1(2)
C17 C20 C22 C22A 84.49(19)
C21 C20 C22 C23 82.2(2)
C17 C20 C22 C23 -151.22(17)
C14 C8 C9 C11 -47.4(2)
C7 C8 C9 C11 -169.91(17)
C14 C8 C9 C10 -175.19(16)
C7 C8 C9 C10 62.3(2)
C5 C10 C9 C11 -175.56(17)
C19 C10 C9 C11 -54.9(2)
C1 C10 C9 C11 66.0(2)
C5 C10 C9 C8 -47.4(2)
C19 C10 C9 C8 73.3(2)
C1 C10 C9 C8 -165.78(16)
C6 C5 C4 C3 -130.7(2)
C10 C5 C4 C3 50.5(2)
O2 C3 C4 C5 -178.92(17)
C2 C3 C4 C5 -56.8(2)
C7B C2B C3B C4B -2.1(4)
C1B C2B C3B C4B 172.0(2)
C2B C3B C4B C5B -0.7(4)
C23 C24 C25 C26 -155.51(19)
C23 C24 C25 C27 82.1(2)
S30 O5 C26 C25 125.68(17)
C27 C25 C26 O5 -177.77(19)
C24 C25 C26 O5 58.2(2)
C5 C6 C7 C8 12.9(3)
C14 C8 C7 C6 -164.79(17)
C9 C8 C7 C6 -43.3(2)
C22 O1 C16 C15 -150.64(16)
C22 O1 C16 C17 -33.22(19)
C14 C15 C16 O1 137.67(17)
C14 C15 C16 C17 21.5(2)
C3B C4B C5B C6B 2.7(4)
C7B C6B C5B C4B -1.8(4)
C21 C20 C17 C13 -105.7(2)
C22 C20 C17 C13 127.68(18)
C21 C20 C17 C16 137.98(18)
C22 C20 C17 C16 11.3(2)
C12 C13 C17 C20 97.5(2)
C18 C13 C17 C20 -28.6(2)
C14 C13 C17 C20 -147.21(17)
C12 C13 C17 C16 -146.27(17)
C18 C13 C17 C16 87.68(19)
C14 C13 C17 C16 -30.94(18)
O1 C16 C17 C20 12.0(2)
C15 C16 C17 C20 132.06(17)
O1 C16 C17 C13 -113.95(16)
C15 C16 C17 C13 6.1(2)
C18 C13 C12 C11 -63.4(2)
C14 C13 C12 C11 58.5(2)
C17 C13 C12 C11 170.09(18)
C13 C12 C11 C9 -53.6(2)
C8 C9 C11 C12 47.8(2)
C10 C9 C11 C12 174.85(17)
